data_7211072
loop_
_publ_author_name
'Gee, William J.'
'Moubaraki, Boujemaa'
'Murray, Keith S.'
'Batten, Stuart R.'

_publ_section_title
;
 Coordination polymers of a dipyridylazacrown ligand: structural, thermal
 and spectroscopic properties
;
_journal_issue 45
_journal_name_full CrystEngComm
_journal_page_first 9655
_journal_paper_doi 10.1039/c3ce41202d
_journal_volume 15
_journal_year 2013
_chemical_formula_moiety 'C50 H74 Fe N10 O8 S2, 2(Cl O4), 2(H2 O)'
_chemical_formula_sum 'C50 H78 Cl2 Fe N10 O18 S2'
_chemical_formula_weight 1298.09
_chemical_name_systematic
; 
 ? 
;
_space_group_IT_number 15
_symmetry_cell_setting monoclinic
_symmetry_space_group_name_Hall '-C 2yc'
_symmetry_space_group_name_H-M 'C 1 2/c 1'
_atom_sites_solution_hydrogens geom
_atom_sites_solution_primary direct
_atom_sites_solution_secondary difmap
_audit_creation_method SHELXL-97
_cell_angle_alpha 90.00
_cell_angle_beta 98.73(3)
_cell_angle_gamma 90.00
_cell_formula_units_Z 4
_cell_length_a 14.231(3)
_cell_length_b 16.882(3)
_cell_length_c 26.121(5)
_cell_measurement_reflns_used 66154
_cell_measurement_temperature 123(2)
_cell_measurement_theta_max 30.81
_cell_measurement_theta_min 1.58
_cell_volume 6203(2)
_computing_cell_refinement 'XDS (Kabsch, 1993)'
_computing_data_collection 'Blu-Ice (McPhillips et al, 2002)'
_computing_data_reduction 'XDS (Kabsch, 1993)'
_computing_molecular_graphics X-SEED
_computing_publication_material 'XCIF V6.12 (BrukerAXS, 2001).'
_computing_structure_refinement 'SHELXL-97 (Sheldrick, 1997)'
_computing_structure_solution 'SHELXS-97 (Sheldrick, 1990)'
_diffrn_ambient_temperature 123(2)
_diffrn_detector_area_resol_mean none
_diffrn_measured_fraction_theta_full 0.974
_diffrn_measured_fraction_theta_max 0.955
_diffrn_measurement_device_type 'ADSC Quantum 210r'
_diffrn_measurement_method 'scans in phi'
_diffrn_radiation_monochromator silicon
_diffrn_radiation_source 'Australian synchrotron MX1'
_diffrn_radiation_type synchrotron
_diffrn_radiation_wavelength 0.710698
_diffrn_reflns_av_R_equivalents 0.0597
_diffrn_reflns_av_sigmaI/netI 0.0316
_diffrn_reflns_limit_h_max 20
_diffrn_reflns_limit_h_min -20
_diffrn_reflns_limit_k_max 24
_diffrn_reflns_limit_k_min -24
_diffrn_reflns_limit_l_max 36
_diffrn_reflns_limit_l_min -36
_diffrn_reflns_number 66154
_diffrn_reflns_theta_full 27.50
_diffrn_reflns_theta_max 30.81
_diffrn_reflns_theta_min 1.58
_diffrn_standards_decay_% none
_diffrn_standards_interval_count none
_diffrn_standards_interval_time none
_diffrn_standards_number 0
_exptl_absorpt_coefficient_mu 0.472
_exptl_absorpt_correction_T_max 0.8338
_exptl_absorpt_correction_T_min 0.7650
_exptl_absorpt_correction_type multi-scan
_exptl_absorpt_process_details 'SADABS (Sheldrick, 1997)'
_exptl_crystal_colour yellow
_exptl_crystal_density_diffrn 1.390
_exptl_crystal_density_method 'not measured'
_exptl_crystal_description prism
_exptl_crystal_F_000 2736
_exptl_crystal_size_max 0.60
_exptl_crystal_size_mid 0.40
_exptl_crystal_size_min 0.40
_refine_diff_density_max 2.367
_refine_diff_density_min -1.398
_refine_diff_density_rms 0.113
_refine_ls_extinction_method none
_refine_ls_goodness_of_fit_ref 1.036
_refine_ls_hydrogen_treatment mixed
_refine_ls_matrix_type full
_refine_ls_number_parameters 387
_refine_ls_number_reflns 9290
_refine_ls_number_restraints 0
_refine_ls_restrained_S_all 1.036
_refine_ls_R_factor_all 0.1000
_refine_ls_R_factor_gt 0.0825
_refine_ls_shift/su_max 0.000
_refine_ls_shift/su_mean 0.000
_refine_ls_structure_factor_coef Fsqd
_refine_ls_weighting_details 'calc w=1/[\s^2^(Fo^2^)+(0.1427P)^2^+21.0754P] where P=(Fo^2^+2Fc^2^)/3'
_refine_ls_weighting_scheme calc
_refine_ls_wR_factor_gt 0.2426
_refine_ls_wR_factor_ref 0.2592
_reflns_number_gt 7296
_reflns_number_total 9290
_reflns_threshold_expression >2sigma(I)
_cod_data_source_file c3ce41202d.txt
_cod_data_source_block 4
_cod_original_sg_symbol_H-M 'C 2/c'
_cod_database_code 7211072

loop_
_symmetry_equiv_pos_as_xyz
'x, y, z'
'-x, y, -z+1/2'
'x+1/2, y+1/2, z'
'-x+1/2, y+1/2, -z+1/2'
'-x, -y, -z'
'x, -y, z-1/2'
'-x+1/2, -y+1/2, -z'
'x+1/2, -y+1/2, z-1/2'

loop_
_atom_site_label
_atom_site_type_symbol
_atom_site_fract_x
_atom_site_fract_y
_atom_site_fract_z
_atom_site_U_iso_or_equiv
_atom_site_adp_type
_atom_site_occupancy
_atom_site_symmetry_multiplicity
_atom_site_calc_flag
_atom_site_refinement_flags
Fe1 Fe 0.5000 0.55816(3) 0.7500 0.02784(16) Uani 1 2 d S
S1 S 0.76793(8) 0.63344(6) 0.67261(5) 0.0559(3) Uani 1 1 d .
N5 N 0.63850(19) 0.56357(15) 0.72900(11) 0.0336(5) Uani 1 1 d .
N1 N 0.45724(18) 0.65226(14) 0.69245(10) 0.0313(5) Uani 1 1 d .
C15 C 0.3969(2) 0.34735(16) 0.61915(12) 0.0307(5) Uani 1 1 d .
N3 N 0.45639(18) 0.46700(14) 0.69132(10) 0.0306(5) Uani 1 1 d .
C13 C 0.5032(2) 0.45241(17) 0.65185(12) 0.0311(6) Uani 1 1 d .
H13 H 0.5576 0.4835 0.6487 0.037 Uiso 1 1 calc R
C3 C 0.4086(2) 0.76705(18) 0.61588(13) 0.0338(6) Uani 1 1 d .
C1 C 0.3732(2) 0.64999(17) 0.66099(13) 0.0331(6) Uani 1 1 d .
H1 H 0.3304 0.6081 0.6652 0.040 Uiso 1 1 calc R
N4 N 0.4397(2) 0.24250(15) 0.55997(11) 0.0351(5) Uani 1 1 d .
C22 C 0.6935(2) 0.59152(17) 0.70614(13) 0.0350(6) Uani 1 1 d .
C16 C 0.3483(2) 0.36279(19) 0.66003(14) 0.0371(6) Uani 1 1 d .
H16 H 0.2939 0.3323 0.6643 0.045 Uiso 1 1 calc R
C18 C 0.3621(2) 0.28464(18) 0.57970(12) 0.0338(6) Uani 1 1 d .
H18B H 0.3232 0.2458 0.5956 0.041 Uiso 1 1 calc R
H18A H 0.3208 0.3098 0.5503 0.041 Uiso 1 1 calc R
C6 C 0.3860(2) 0.82827(19) 0.57426(13) 0.0369(6) Uani 1 1 d .
H6B H 0.3643 0.8007 0.5411 0.044 Uiso 1 1 calc R
H6A H 0.4453 0.8568 0.5705 0.044 Uiso 1 1 calc R
C17 C 0.3789(2) 0.42247(19) 0.69463(13) 0.0363(6) Uani 1 1 d .
H17 H 0.3438 0.4327 0.7221 0.044 Uiso 1 1 calc R
C2 C 0.3463(2) 0.70578(18) 0.62285(13) 0.0338(6) Uani 1 1 d .
H2 H 0.2860 0.7024 0.6016 0.041 Uiso 1 1 calc R
C4 C 0.4961(2) 0.76965(18) 0.64800(14) 0.0359(6) Uani 1 1 d .
H4 H 0.5405 0.8105 0.6443 0.043 Uiso 1 1 calc R
C14 C 0.4761(2) 0.39390(17) 0.61510(12) 0.0322(6) Uani 1 1 d .
H14 H 0.5114 0.3858 0.5875 0.039 Uiso 1 1 calc R
C19 C 0.4670(3) 0.1698(2) 0.58934(16) 0.0442(8) Uani 1 1 d .
H19B H 0.5171 0.1425 0.5736 0.053 Uiso 1 1 calc R
H19A H 0.4112 0.1341 0.5863 0.053 Uiso 1 1 calc R
C5 C 0.5173(2) 0.71165(17) 0.68555(13) 0.0345(6) Uani 1 1 d .
H5 H 0.5770 0.7139 0.7074 0.041 Uiso 1 1 calc R
Cl1 Cl 0.13292(8) 0.47509(6) 0.60048(7) 0.0708(4) Uani 1 1 d .
O9 O 0.15935(17) 0.78425(15) 0.56051(11) 0.0378(5) Uani 1 1 d .
O4 O 0.51392(16) 0.32689(15) 0.47912(9) 0.0383(5) Uani 1 1 d .
O1 O 0.22346(18) 0.84851(16) 0.67083(10) 0.0451(6) Uani 1 1 d .
O3 O 0.58930(19) 0.22872(15) 0.65104(10) 0.0431(5) Uani 1 1 d .
N2 N 0.3117(2) 0.88839(16) 0.58294(12) 0.0378(6) Uani 1 1 d .
C10 C 0.3083(3) 0.9467(2) 0.53846(18) 0.0479(9) Uani 1 1 d .
H10A H 0.3661 0.9800 0.5444 0.057 Uiso 1 1 calc R
H10B H 0.3097 0.9166 0.5061 0.057 Uiso 1 1 calc R
C23 C 0.4193(2) 0.2965(2) 0.47156(14) 0.0437(8) Uani 1 1 d .
H23A H 0.3999 0.2823 0.4347 0.052 Uiso 1 1 calc R
H23B H 0.3749 0.3373 0.4809 0.052 Uiso 1 1 calc R
C25 C 0.4154(3) 0.2250(2) 0.50467(14) 0.0418(7) Uani 1 1 d .
H22A H 0.3506 0.2023 0.4980 0.050 Uiso 1 1 calc R
H22B H 0.4601 0.1847 0.4950 0.050 Uiso 1 1 calc R
C7 C 0.3316(3) 0.9316(2) 0.63384(18) 0.0497(9) Uani 1 1 d .
H7B H 0.3988 0.9490 0.6390 0.060 Uiso 1 1 calc R
H7A H 0.2916 0.9798 0.6314 0.060 Uiso 1 1 calc R
O8 O 0.1826(3) 0.5442(3) 0.5941(2) 0.0935(14) Uani 1 1 d .
C9 C 0.2109(3) 0.7918(3) 0.70948(14) 0.0501(9) Uani 1 1 d .
H9B H 0.2260 0.8164 0.7442 0.060 Uiso 1 1 calc R
H9A H 0.2552 0.7470 0.7078 0.060 Uiso 1 1 calc R
C20 C 0.5026(3) 0.1835(2) 0.64548(16) 0.0468(8) Uani 1 1 d .
H20A H 0.4541 0.2125 0.6615 0.056 Uiso 1 1 calc R
H20B H 0.5144 0.1320 0.6635 0.056 Uiso 1 1 calc R
C11 C 0.2225(3) 1.0001(2) 0.5310(2) 0.0568(11) Uani 1 1 d .
H11B H 0.2208 1.0304 0.5633 0.068 Uiso 1 1 calc R
H11A H 0.2289 1.0385 0.5032 0.068 Uiso 1 1 calc R
C21 C 0.6120(3) 0.2620(2) 0.70197(15) 0.0483(8) Uani 1 1 d .
H21B H 0.6050 0.2211 0.7283 0.058 Uiso 1 1 calc R
H21A H 0.5678 0.3060 0.7062 0.058 Uiso 1 1 calc R
C8 C 0.3146(3) 0.8857(3) 0.68087(17) 0.0544(10) Uani 1 1 d .
H8A H 0.3647 0.8450 0.6893 0.065 Uiso 1 1 calc R
H8B H 0.3172 0.9218 0.7109 0.065 Uiso 1 1 calc R
O6 O 0.1671(4) 0.4088(3) 0.5777(2) 0.147(3) Uani 1 1 d .
O5 O 0.1526(6) 0.4610(5) 0.6574(2) 0.164(3) Uani 1 1 d .
O2 O 0.13527(19) 0.95866(16) 0.51811(11) 0.0470(6) Uani 1 1 d .
C24 C 0.5210(2) 0.4002(2) 0.45273(13) 0.0399(7) Uani 1 1 d .
H24A H 0.4755 0.4390 0.4634 0.048 Uiso 1 1 calc R
H24B H 0.5052 0.3920 0.4149 0.048 Uiso 1 1 calc R
C12 C 0.1207(3) 0.9312(2) 0.46590(15) 0.0426(7) Uani 1 1 d .
H12A H 0.1668 0.8887 0.4617 0.051 Uiso 1 1 calc R
H12B H 0.1308 0.9752 0.4422 0.051 Uiso 1 1 calc R
O7 O 0.0377(3) 0.4857(3) 0.5849(4) 0.187(4) Uani 1 1 d .
H9 H 0.250(3) 0.858(3) 0.5829(19) 0.055(13) Uiso 1 1 d .
H25A H 0.141(4) 0.771(3) 0.589(2) 0.067(16) Uiso 1 1 d .
H25B H 0.115(3) 0.799(3) 0.5377(18) 0.045(12) Uiso 1 1 d .

loop_
_atom_site_aniso_label
_atom_site_aniso_U_11
_atom_site_aniso_U_22
_atom_site_aniso_U_33
_atom_site_aniso_U_23
_atom_site_aniso_U_13
_atom_site_aniso_U_12
Fe1 0.0314(3) 0.0228(3) 0.0299(3) 0.000 0.0065(2) 0.000
S1 0.0689(7) 0.0374(4) 0.0709(7) -0.0073(4) 0.0409(5) -0.0162(4)
N5 0.0352(12) 0.0302(11) 0.0360(13) 0.0011(9) 0.0075(10) -0.0007(9)
N1 0.0326(11) 0.0258(10) 0.0350(13) -0.0006(9) 0.0041(9) -0.0004(9)
C15 0.0339(13) 0.0259(12) 0.0325(14) -0.0013(10) 0.0055(11) -0.0004(10)
N3 0.0355(12) 0.0251(10) 0.0318(12) 0.0008(9) 0.0069(10) -0.0001(9)
C13 0.0351(14) 0.0265(12) 0.0325(14) 0.0016(10) 0.0079(11) -0.0028(10)
C3 0.0350(14) 0.0299(13) 0.0367(15) 0.0033(11) 0.0054(11) 0.0055(11)
C1 0.0322(13) 0.0290(12) 0.0390(16) -0.0005(11) 0.0078(11) 0.0005(10)
N4 0.0392(13) 0.0304(12) 0.0370(14) -0.0057(10) 0.0095(11) -0.0013(10)
C22 0.0407(15) 0.0257(12) 0.0399(16) -0.0052(11) 0.0104(12) -0.0040(11)
C16 0.0360(15) 0.0352(14) 0.0414(17) -0.0050(12) 0.0102(12) -0.0077(11)
C18 0.0356(14) 0.0322(13) 0.0348(15) -0.0063(11) 0.0089(11) -0.0037(11)
C6 0.0395(15) 0.0323(14) 0.0389(16) 0.0052(12) 0.0062(12) 0.0078(12)
C17 0.0391(15) 0.0337(14) 0.0383(16) -0.0060(12) 0.0132(12) -0.0040(12)
C2 0.0321(13) 0.0311(13) 0.0376(15) -0.0020(11) 0.0033(11) 0.0033(10)
C4 0.0330(14) 0.0274(13) 0.0469(18) 0.0037(11) 0.0047(12) 0.0011(10)
C14 0.0376(14) 0.0299(13) 0.0304(14) -0.0003(10) 0.0098(11) -0.0011(11)
C19 0.0506(19) 0.0290(14) 0.055(2) -0.0017(13) 0.0132(16) 0.0009(13)
C5 0.0338(14) 0.0284(13) 0.0400(16) 0.0024(11) 0.0014(12) 0.0003(10)
Cl1 0.0464(5) 0.0423(5) 0.1216(11) -0.0042(6) 0.0054(6) 0.0061(4)
O9 0.0332(11) 0.0396(12) 0.0399(13) 0.0016(9) 0.0034(10) 0.0033(9)
O4 0.0357(11) 0.0448(12) 0.0338(11) 0.0012(9) 0.0037(9) 0.0008(9)
O1 0.0423(13) 0.0498(14) 0.0414(13) -0.0037(10) 0.0001(10) 0.0057(11)
O3 0.0486(14) 0.0409(12) 0.0406(13) 0.0025(10) 0.0091(10) 0.0060(10)
N2 0.0334(12) 0.0287(12) 0.0490(16) 0.0013(10) -0.0016(11) 0.0030(10)
C10 0.0407(17) 0.0320(15) 0.067(2) 0.0132(15) -0.0050(16) -0.0012(12)
C23 0.0369(16) 0.059(2) 0.0337(16) -0.0059(14) 0.0022(13) -0.0014(14)
C25 0.0419(17) 0.0427(17) 0.0417(17) -0.0147(13) 0.0090(13) -0.0069(13)
C7 0.0431(18) 0.0402(17) 0.064(2) -0.0163(16) 0.0018(16) -0.0011(14)
O8 0.074(3) 0.083(3) 0.130(4) -0.033(3) 0.036(3) -0.033(2)
C9 0.052(2) 0.063(2) 0.0348(17) -0.0049(15) 0.0036(15) 0.0204(18)
C20 0.055(2) 0.0344(15) 0.052(2) 0.0086(14) 0.0135(16) 0.0030(14)
C11 0.052(2) 0.0312(16) 0.078(3) -0.0003(17) -0.017(2) 0.0070(15)
C21 0.057(2) 0.052(2) 0.0370(18) 0.0052(14) 0.0098(15) 0.0146(17)
C8 0.0442(19) 0.065(3) 0.051(2) -0.0219(19) -0.0021(16) 0.0091(17)
O6 0.141(5) 0.113(4) 0.155(5) -0.094(4) -0.079(4) 0.076(4)
O5 0.210(8) 0.193(7) 0.090(4) 0.018(4) 0.023(4) 0.119(6)
O2 0.0447(13) 0.0392(12) 0.0530(15) -0.0060(11) -0.0057(11) 0.0100(10)
C24 0.0391(16) 0.0433(17) 0.0357(16) 0.0020(13) 0.0012(13) 0.0079(13)
C12 0.0438(17) 0.0386(16) 0.0444(18) 0.0035(13) 0.0037(14) 0.0047(13)
O7 0.050(2) 0.059(3) 0.427(13) 0.009(5) -0.044(4) -0.0093(19)

loop_
_atom_type_symbol
_atom_type_description
_atom_type_scat_dispersion_real
_atom_type_scat_dispersion_imag
_atom_type_scat_source
C C 0.0033 0.0016 'International Tables Vol C Tables 4.2.6.8 and 6.1.1.4'
H H 0.0000 0.0000 'International Tables Vol C Tables 4.2.6.8 and 6.1.1.4'
N N 0.0061 0.0033 'International Tables Vol C Tables 4.2.6.8 and 6.1.1.4'
O O 0.0106 0.0060 'International Tables Vol C Tables 4.2.6.8 and 6.1.1.4'
S S 0.1246 0.1234 'International Tables Vol C Tables 4.2.6.8 and 6.1.1.4'
Cl Cl 0.1484 0.1585 'International Tables Vol C Tables 4.2.6.8 and 6.1.1.4'
Fe Fe 0.3463 0.8444 'International Tables Vol C Tables 4.2.6.8 and 6.1.1.4'

loop_
_geom_angle_atom_site_label_1
_geom_angle_atom_site_label_2
_geom_angle_atom_site_label_3
_geom_angle
_geom_angle_site_symmetry_1
_geom_angle_site_symmetry_3
N5 Fe1 N5 175.08(14) . 2_656
N5 Fe1 N3 91.43(10) . .
N5 Fe1 N3 92.03(10) 2_656 .
N5 Fe1 N3 92.03(10) . 2_656
N5 Fe1 N3 91.43(10) 2_656 2_656
N3 Fe1 N3 90.92(13) . 2_656
N5 Fe1 N1 88.52(10) . 2_656
N5 Fe1 N1 87.93(10) 2_656 2_656
N3 Fe1 N1 178.53(9) . 2_656
N3 Fe1 N1 90.55(9) 2_656 2_656
N5 Fe1 N1 87.93(10) . .
N5 Fe1 N1 88.52(10) 2_656 .
N3 Fe1 N1 90.55(9) . .
N3 Fe1 N1 178.53(9) 2_656 .
N1 Fe1 N1 87.98(13) 2_656 .
C22 N5 Fe1 151.4(3) . .
C1 N1 C5 117.6(3) . .
C1 N1 Fe1 121.5(2) . .
C5 N1 Fe1 120.8(2) . .
C16 C15 C14 117.3(3) . .
C16 C15 C18 120.6(3) . .
C14 C15 C18 122.1(3) . .
C13 N3 C17 117.1(3) . .
C13 N3 Fe1 123.3(2) . .
C17 N3 Fe1 119.6(2) . .
N3 C13 C14 123.2(3) . .
N3 C13 H13 118.4 . .
C14 C13 H13 118.4 . .
C4 C3 C2 118.3(3) . .
C4 C3 C6 119.3(3) . .
C2 C3 C6 122.4(3) . .
N1 C1 C2 123.0(3) . .
N1 C1 H1 118.5 . .
C2 C1 H1 118.5 . .
C25 N4 C19 110.6(3) . .
C25 N4 C18 111.5(3) . .
C19 N4 C18 112.0(3) . .
N5 C22 S1 177.7(3) . .
C17 C16 C15 119.9(3) . .
C17 C16 H16 120.1 . .
C15 C16 H16 120.1 . .
N4 C18 C15 113.1(3) . .
N4 C18 H18B 109.0 . .
C15 C18 H18B 109.0 . .
N4 C18 H18A 109.0 . .
C15 C18 H18A 109.0 . .
H18B C18 H18A 107.8 . .
C3 C6 N2 115.7(3) . .
C3 C6 H6B 108.4 . .
N2 C6 H6B 108.4 . .
C3 C6 H6A 108.4 . .
N2 C6 H6A 108.4 . .
H6B C6 H6A 107.4 . .
N3 C17 C16 123.1(3) . .
N3 C17 H17 118.5 . .
C16 C17 H17 118.5 . .
C1 C2 C3 119.2(3) . .
C1 C2 H2 120.4 . .
C3 C2 H2 120.4 . .
C5 C4 C3 118.9(3) . .
C5 C4 H4 120.6 . .
C3 C4 H4 120.6 . .
C13 C14 C15 119.4(3) . .
C13 C14 H14 120.3 . .
C15 C14 H14 120.3 . .
N4 C19 C20 114.0(3) . .
N4 C19 H19B 108.8 . .
C20 C19 H19B 108.8 . .
N4 C19 H19A 108.8 . .
C20 C19 H19A 108.8 . .
H19B C19 H19A 107.7 . .
N1 C5 C4 123.1(3) . .
N1 C5 H5 118.5 . .
C4 C5 H5 118.4 . .
O7 Cl1 O6 112.0(4) . .
O7 Cl1 O8 110.8(3) . .
O6 Cl1 O8 114.1(4) . .
O7 Cl1 O5 110.2(6) . .
O6 Cl1 O5 105.9(4) . .
O8 Cl1 O5 103.5(5) . .
H25A O9 H25B 114(5) . .
C23 O4 C24 112.3(3) . .
C9 O1 C8 111.9(3) . .
C21 O3 C20 111.7(3) . .
C7 N2 C6 114.6(3) . .
C7 N2 C10 110.0(3) . .
C6 N2 C10 105.3(3) . .
C7 N2 H9 107(3) . .
C6 N2 H9 106(3) . .
C10 N2 H9 114(3) . .
C11 C10 N2 114.7(4) . .
C11 C10 H10A 108.6 . .
N2 C10 H10A 108.6 . .
C11 C10 H10B 108.6 . .
N2 C10 H10B 108.6 . .
H10A C10 H10B 107.6 . .
O4 C23 C25 109.1(3) . .
O4 C23 H23A 109.9 . .
C25 C23 H23A 109.9 . .
O4 C23 H23B 109.9 . .
C25 C23 H23B 109.9 . .
H23A C23 H23B 108.3 . .
N4 C25 C23 112.7(3) . .
N4 C25 H22A 109.1 . .
C23 C25 H22A 109.1 . .
N4 C25 H22B 109.1 . .
C23 C25 H22B 109.1 . .
H22A C25 H22B 107.8 . .
C8 C7 N2 116.1(3) . .
C8 C7 H7B 108.3 . .
N2 C7 H7B 108.3 . .
C8 C7 H7A 108.3 . .
N2 C7 H7A 108.3 . .
H7B C7 H7A 107.4 . .
O1 C9 C21 110.7(3) . 3_455
O1 C9 H9B 109.5 . .
C21 C9 H9B 109.5 3_455 .
O1 C9 H9A 109.5 . .
C21 C9 H9A 109.5 3_455 .
H9B C9 H9A 108.1 . .
O3 C20 C19 109.8(3) . .
O3 C20 H20A 109.7 . .
C19 C20 H20A 109.7 . .
O3 C20 H20B 109.7 . .
C19 C20 H20B 109.7 . .
H20A C20 H20B 108.2 . .
O2 C11 C10 113.5(3) . .
O2 C11 H11B 108.9 . .
C10 C11 H11B 108.9 . .
O2 C11 H11A 108.9 . .
C10 C11 H11A 108.9 . .
H11B C11 H11A 107.7 . .
O3 C21 C9 109.4(3) . 3_545
O3 C21 H21B 109.8 . .
C9 C21 H21B 109.8 3_545 .
O3 C21 H21A 109.8 . .
C9 C21 H21A 109.8 3_545 .
H21B C21 H21A 108.2 . .
O1 C8 C7 109.3(3) . .
O1 C8 H8A 109.8 . .
C7 C8 H8A 109.8 . .
O1 C8 H8B 109.8 . .
C7 C8 H8B 109.8 . .
H8A C8 H8B 108.3 . .
C11 O2 C12 112.5(3) . .
O4 C24 C12 109.0(3) . 3_545
O4 C24 H24A 109.9 . .
C12 C24 H24A 109.9 3_545 .
O4 C24 H24B 109.9 . .
C12 C24 H24B 109.9 3_545 .
H24A C24 H24B 108.3 . .
O2 C12 C24 109.1(3) . 3_455
O2 C12 H12A 109.9 . .
C24 C12 H12A 109.9 3_455 .
O2 C12 H12B 109.9 . .
C24 C12 H12B 109.9 3_455 .
H12A C12 H12B 108.3 . .

loop_
_geom_bond_atom_site_label_1
_geom_bond_atom_site_label_2
_geom_bond_distance
_geom_bond_site_symmetry_2
Fe1 N5 2.127(3) .
Fe1 N5 2.127(3) 2_656
Fe1 N3 2.194(3) .
Fe1 N3 2.194(3) 2_656
Fe1 N1 2.208(3) 2_656
Fe1 N1 2.208(3) .
S1 C22 1.635(3) .
N5 C22 1.155(4) .
N1 C1 1.345(4) .
N1 C5 1.347(4) .
C15 C16 1.383(4) .
C15 C14 1.391(4) .
C15 C18 1.508(4) .
N3 C13 1.332(4) .
N3 C17 1.348(4) .
C13 C14 1.391(4) .
C13 H13 0.9500 .
C3 C4 1.392(4) .
C3 C2 1.393(4) .
C3 C6 1.499(4) .
C1 C2 1.382(4) .
C1 H1 0.9500 .
N4 C25 1.463(4) .
N4 C19 1.468(5) .
N4 C18 1.471(4) .
C16 C17 1.379(4) .
C16 H16 0.9500 .
C18 H18B 0.9900 .
C18 H18A 0.9900 .
C6 N2 1.507(4) .
C6 H6B 0.9900 .
C6 H6A 0.9900 .
C17 H17 0.9500 .
C2 H2 0.9500 .
C4 C5 1.386(4) .
C4 H4 0.9500 .
C14 H14 0.9500 .
C19 C20 1.495(6) .
C19 H19B 0.9900 .
C19 H19A 0.9900 .
C5 H5 0.9500 .
Cl1 O7 1.366(5) .
Cl1 O6 1.388(4) .
Cl1 O8 1.387(4) .
Cl1 O5 1.490(6) .
O9 H25A 0.85(6) .
O9 H25B 0.84(5) .
O4 C23 1.427(4) .
O4 C24 1.427(4) .
O1 C9 1.422(5) .
O1 C8 1.429(5) .
O3 C21 1.435(5) .
O3 C20 1.439(5) .
N2 C7 1.505(5) .
N2 C10 1.518(5) .
N2 H9 1.02(5) .
C10 C11 1.506(5) .
C10 H10A 0.9900 .
C10 H10B 0.9900 .
C23 C25 1.490(6) .
C23 H23A 0.9900 .
C23 H23B 0.9900 .
C25 H22A 0.9900 .
C25 H22B 0.9900 .
C7 C8 1.503(7) .
C7 H7B 0.9900 .
C7 H7A 0.9900 .
C9 C21 1.479(6) 3_455
C9 H9B 0.9900 .
C9 H9A 0.9900 .
C20 H20A 0.9900 .
C20 H20B 0.9900 .
C11 O2 1.419(5) .
C11 H11B 0.9900 .
C11 H11A 0.9900 .
C21 C9 1.479(6) 3_545
C21 H21B 0.9900 .
C21 H21A 0.9900 .
C8 H8A 0.9900 .
C8 H8B 0.9900 .
O2 C12 1.425(5) .
C24 C12 1.503(5) 3_545
C24 H24A 0.9900 .
C24 H24B 0.9900 .
C12 C24 1.503(5) 3_455
C12 H12A 0.9900 .
C12 H12B 0.9900 .

loop_
_geom_hbond_atom_site_label_D
_geom_hbond_atom_site_label_H
_geom_hbond_atom_site_label_A
_geom_hbond_distance_DH
_geom_hbond_distance_HA
_geom_hbond_distance_DA
_geom_hbond_angle_DHA
_geom_hbond_site_symmetry_A
N2 H9 O9 1.02(5) 1.82(5) 2.784(4) 156(4) .
O9 H25A O3 0.85(6) 2.01(6) 2.860(4) 172(5) 3_455
O9 H25B O4 0.84(5) 1.99(5) 2.826(4) 175(4) 3_455
